data_2238828
loop_
_publ_author_name
'Hoxha, Kreshnik'
'Prior, Timothy J.'

_publ_section_title
;
 Bis(2,4,6-triamino-1,3,5-triazin-1-ium)
 2-[bis(carboxylatomethyl)azaniumyl]acetate trihydrate
;
_journal_issue 11
_journal_name_full 'Acta Crystallographica Section E'
_journal_page_first o1674
_journal_page_last o1675
_journal_paper_doi 10.1107/S1600536813028250
_journal_volume 69
_journal_year 2013
_chemical_formula_iupac '2C3 H7 N6 +, C6 H7 N O6 2-, 3H2 O'
_chemical_formula_moiety '2(C3 H7 N6 +), C6 H7 N O6 2-, 3(H2 O)'
_chemical_formula_sum 'C12 H27 N13 O9'
_chemical_formula_weight 497.43
_chemical_name_systematic
;
Bis(2,4,6-triamino-1,3,5-triazin-1-ium)
2-[bis(carboxylatomethyl)azaniumyl]acetate trihydrate
;
_space_group_IT_number 2
_symmetry_cell_setting triclinic
_symmetry_space_group_name_Hall '-P 1'
_symmetry_space_group_name_H-M 'P -1'
_atom_sites_solution_hydrogens geom
_atom_sites_solution_primary direct
_atom_sites_solution_secondary difmap
_audit_creation_method SHELXL-97
_cell_angle_alpha 82.714(15)
_cell_angle_beta 89.252(16)
_cell_angle_gamma 83.238(13)
_cell_formula_units_Z 2
_cell_length_a 6.7117(11)
_cell_length_b 12.1495(19)
_cell_length_c 13.102(3)
_cell_measurement_reflns_used 4000
_cell_measurement_temperature 150(2)
_cell_measurement_theta_max 29.45
_cell_measurement_theta_min 1.7
_cell_volume 1052.4(3)
_computing_cell_refinement 'X-AREA (Stoe & Cie, 2002)'
_computing_data_collection 'X-AREA (Stoe & Cie, 2002)'
_computing_data_reduction 'X-RED (Stoe & Cie, 2002)'
_computing_molecular_graphics 'SHELXTL (Sheldrick, 2008)'
_computing_publication_material 'SHELXL97 (Sheldrick, 2008)'
_computing_structure_refinement 'SHELXL97 (Sheldrick, 2008)'
_computing_structure_solution 'SHELXS86 (Sheldrick, 2008)'
_diffrn_ambient_temperature 150(2)
_diffrn_detector_area_resol_mean 6.67
_diffrn_measured_fraction_theta_full 0.982
_diffrn_measured_fraction_theta_max 0.982
_diffrn_measurement_device_type 'Stoe IPDS2'
_diffrn_measurement_method '\w scans'
_diffrn_radiation_monochromator graphite
_diffrn_radiation_source 'fine-focus sealed tube'
_diffrn_radiation_type MoK\a
_diffrn_radiation_wavelength 0.71073
_diffrn_reflns_av_R_equivalents 0.0000
_diffrn_reflns_av_sigmaI/netI 0.0931
_diffrn_reflns_limit_h_max 7
_diffrn_reflns_limit_h_min -8
_diffrn_reflns_limit_k_max 14
_diffrn_reflns_limit_k_min -14
_diffrn_reflns_limit_l_max 15
_diffrn_reflns_limit_l_min -15
_diffrn_reflns_number 10946
_diffrn_reflns_theta_full 25.30
_diffrn_reflns_theta_max 25.30
_diffrn_reflns_theta_min 1.70
_exptl_absorpt_coefficient_mu 0.133
_exptl_absorpt_correction_T_max 0.9937
_exptl_absorpt_correction_T_min 0.9566
_exptl_absorpt_correction_type analytical
_exptl_absorpt_process_details
;
(<i>X-RED</i> and <i>X-SHAPE</i>; Stoe & Cie, 2002)
;
_exptl_crystal_colour colourless
_exptl_crystal_density_diffrn 1.570
_exptl_crystal_density_method 'not measured'
_exptl_crystal_description needle
_exptl_crystal_F_000 524
_exptl_crystal_size_max 0.36
_exptl_crystal_size_mid 0.16
_exptl_crystal_size_min 0.04
_refine_diff_density_max 0.396
_refine_diff_density_min -0.481
_refine_ls_extinction_method none
_refine_ls_goodness_of_fit_ref 0.951
_refine_ls_hydrogen_treatment mixed
_refine_ls_matrix_type full
_refine_ls_number_parameters 327
_refine_ls_number_reflns 10946
_refine_ls_number_restraints 10
_refine_ls_restrained_S_all 0.950
_refine_ls_R_factor_all 0.1410
_refine_ls_R_factor_gt 0.0843
_refine_ls_shift/su_max 0.000
_refine_ls_shift/su_mean 0.000
_refine_ls_structure_factor_coef Fsqd
_refine_ls_weighting_details 'calc w=1/[\s^2^(Fo^2^)+(0.1396P)^2^] where P=(Fo^2^+2Fc^2^)/3'
_refine_ls_weighting_scheme calc
_refine_ls_wR_factor_gt 0.2137
_refine_ls_wR_factor_ref 0.2435
_reflns_number_gt 5515
_reflns_number_total 10946
_reflns_threshold_expression I>2sigma(I)
_cod_data_source_file zl2565.cif
_cod_data_source_block I
_cod_database_code 2238828

loop_
_symmetry_equiv_pos_as_xyz
'x, y, z'
'-x, -y, -z'

loop_
_atom_site_type_symbol
_atom_site_label
_atom_site_fract_x
_atom_site_fract_y
_atom_site_fract_z
_atom_site_U_iso_or_equiv
_atom_site_adp_type
_atom_site_calc_flag
_atom_site_refinement_flags
_atom_site_occupancy
_atom_site_symmetry_multiplicity
C C1 0.7947(5) 0.3396(3) -0.0788(3) 0.0284(8) Uani d . 1 1
C C2 0.7256(5) 0.4231(3) 0.0654(3) 0.0282(8) Uani d . 1 1
C C3 0.7125(5) 0.2304(3) 0.0665(3) 0.0269(8) Uani d . 1 1
N N1 0.7670(4) 0.2371(2) -0.0319(2) 0.0288(7) Uani d . 1 1
N N2 0.7753(4) 0.4355(2) -0.0339(2) 0.0283(7) Uani d . 1 1
N N3 0.6891(4) 0.3237(2) 0.1167(2) 0.0308(7) Uani d . 1 1
H H3 0.6508 0.3189 0.1815 0.037 Uiso calc R 1 1
N N11 0.8471(4) 0.3485(2) -0.1770(2) 0.0312(7) Uani d . 1 1
H H11A 0.8626 0.2887 -0.2093 0.037 Uiso calc R 1 1
H H11B 0.8665 0.4140 -0.2101 0.037 Uiso calc R 1 1
N N12 0.7108(4) 0.5111(2) 0.1170(2) 0.0330(7) Uani d . 1 1
H H12A 0.7337 0.5768 0.0856 0.040 Uiso calc R 1 1
H H12B 0.6781 0.5037 0.1826 0.040 Uiso calc R 1 1
N N13 0.6798(4) 0.1346(2) 0.1184(3) 0.0329(7) Uani d . 1 1
H H13A 0.6939 0.0735 0.0882 0.039 Uiso calc R 1 1
H H13B 0.6438 0.1314 0.1834 0.039 Uiso calc R 1 1
C C21 0.7361(5) 0.8238(3) 0.0554(3) 0.0282(8) Uani d . 1 1
C C22 0.7847(5) 0.9412(3) -0.0907(3) 0.0284(8) Uani d . 1 1
C C23 0.7972(5) 0.7470(3) -0.0937(3) 0.0295(8) Uani d . 1 1
N N21 0.7571(4) 0.7302(2) 0.0062(2) 0.0283(7) Uani d . 1 1
N N22 0.7439(4) 0.9294(2) 0.0094(2) 0.0298(7) Uani d . 1 1
N N23 0.8157(4) 0.8499(2) -0.1437(2) 0.0293(7) Uani d . 1 1
H H23 0.8472 0.8584 -0.2094 0.035 Uiso calc R 1 1
N N31 0.7031(4) 0.8087(2) 0.1552(2) 0.0337(7) Uani d . 1 1
H H31A 0.6869 0.8664 0.1901 0.040 Uiso calc R 1 1
H H31B 0.6974 0.7409 0.1870 0.040 Uiso calc R 1 1
N N32 0.7965(5) 1.0404(2) -0.1423(2) 0.0348(7) Uani d . 1 1
H H32A 0.7773 1.1004 -0.1106 0.042 Uiso calc R 1 1
H H32B 0.8237 1.0467 -0.2085 0.042 Uiso calc R 1 1
N N33 0.8209(4) 0.6595(2) -0.1465(2) 0.0309(7) Uani d . 1 1
H H33A 0.8100 0.5920 -0.1150 0.037 Uiso calc R 1 1
H H33B 0.8475 0.6691 -0.2127 0.037 Uiso calc R 1 1
N N50 0.6450(4) 0.3141(2) 0.5208(2) 0.0274(6) Uani d . 1 1
H H50 0.6099 0.3799 0.4771 0.033 Uiso calc R 1 1
C C51 0.5536(5) 0.3342(3) 0.6213(3) 0.0312(8) Uani d . 1 1
H H51A 0.6403 0.3772 0.6577 0.037 Uiso calc R 1 1
H H51B 0.5447 0.2618 0.6641 0.037 Uiso calc R 1 1
C C52 0.3453(5) 0.3985(3) 0.6077(3) 0.0310(8) Uani d . 1 1
C C53 0.8705(5) 0.2958(3) 0.5187(3) 0.0293(8) Uani d . 1 1
H H53A 0.9235 0.3612 0.5418 0.035 Uiso calc R 1 1
H H53B 0.9149 0.2911 0.4469 0.035 Uiso calc R 1 1
C C54 0.9599(5) 0.1904(3) 0.5862(3) 0.0306(8) Uani d . 1 1
C C55 0.5523(5) 0.2261(3) 0.4741(3) 0.0289(8) Uani d . 1 1
H H55A 0.4121 0.2248 0.4983 0.035 Uiso calc R 1 1
H H55B 0.6271 0.1521 0.4970 0.035 Uiso calc R 1 1
C C56 0.5540(5) 0.2475(3) 0.3566(3) 0.0321(8) Uani d . 1 1
O O1 0.2949(4) 0.4461(2) 0.5204(2) 0.0343(6) Uani d . 1 1
O O2 0.2429(4) 0.4017(2) 0.6894(2) 0.0354(6) Uani d . 1 1
O O3 0.8994(4) 0.1721(2) 0.6763(2) 0.0393(7) Uani d . 1 1
O O4 1.0971(4) 0.1308(2) 0.5460(2) 0.0509(8) Uani d D 1 1
O O5 0.4934(4) 0.1730(2) 0.3111(2) 0.0375(6) Uani d . 1 1
O O6 0.6089(4) 0.3375(2) 0.3162(2) 0.0366(6) Uani d . 1 1
O O1W -0.1047(4) 0.5512(2) 0.6739(2) 0.0350(6) Uani d D 1 1
H H1AW -0.152(6) 0.546(4) 0.616(2) 0.053 Uiso d D 1 1
H H1BW 0.012(4) 0.520(3) 0.667(3) 0.053 Uiso d D 1 1
O O2W 1.0355(5) 0.0954(2) 0.3413(2) 0.0458(7) Uani d D 1 1
H H2AW 1.002(8) 0.032(2) 0.355(4) 0.069 Uiso d D 1 1
H H2BW 1.087(7) 0.117(4) 0.3894(16) 0.069 Uiso d D 1 1
O O3W 1.4067(5) 0.0556(2) 0.6843(2) 0.0460(7) Uani d D 1 1
H H3AW 1.302(5) 0.067(4) 0.648(4) 0.069 Uiso d D 1 1
H H3BW 1.455(7) -0.010(2) 0.679(4) 0.069 Uiso d D 1 1

loop_
_atom_site_aniso_label
_atom_site_aniso_U_11
_atom_site_aniso_U_22
_atom_site_aniso_U_33
_atom_site_aniso_U_12
_atom_site_aniso_U_13
_atom_site_aniso_U_23
C1 0.0177(17) 0.0277(19) 0.039(2) -0.0022(13) -0.0022(15) -0.0002(16)
C2 0.0198(17) 0.0231(18) 0.041(2) -0.0033(13) -0.0019(15) -0.0003(15)
C3 0.0167(16) 0.0252(18) 0.038(2) -0.0027(13) -0.0014(15) -0.0003(16)
N1 0.0241(15) 0.0238(15) 0.0374(18) -0.0041(12) -0.0017(13) 0.0018(13)
N2 0.0287(15) 0.0220(15) 0.0340(17) -0.0041(12) -0.0011(13) -0.0011(13)
N3 0.0306(16) 0.0251(15) 0.0363(18) -0.0063(12) 0.0025(13) 0.0000(13)
N11 0.0342(16) 0.0253(15) 0.0340(18) -0.0061(12) 0.0023(13) -0.0009(13)
N12 0.0413(18) 0.0236(15) 0.0348(18) -0.0078(12) 0.0050(14) -0.0033(13)
N13 0.0350(17) 0.0230(15) 0.0407(19) -0.0083(12) 0.0041(14) 0.0005(14)
C21 0.0200(17) 0.0247(18) 0.038(2) -0.0021(13) -0.0007(15) 0.0027(16)
C22 0.0236(18) 0.0228(18) 0.039(2) -0.0023(13) -0.0027(15) -0.0047(16)
C23 0.0191(17) 0.0218(18) 0.047(2) -0.0013(13) -0.0018(15) -0.0051(16)
N21 0.0263(15) 0.0221(15) 0.0360(18) -0.0036(11) 0.0008(13) -0.0011(13)
N22 0.0281(15) 0.0254(16) 0.0353(18) -0.0023(12) 0.0002(13) -0.0027(13)
N23 0.0297(16) 0.0222(15) 0.0354(17) -0.0043(12) -0.0018(13) 0.0009(13)
N31 0.0356(17) 0.0254(16) 0.0396(19) -0.0038(13) 0.0031(14) -0.0029(14)
N32 0.0462(18) 0.0241(16) 0.0337(18) -0.0043(13) 0.0028(15) -0.0021(14)
N33 0.0326(16) 0.0215(15) 0.0373(18) -0.0020(12) 0.0022(13) 0.0000(13)
N50 0.0253(15) 0.0250(15) 0.0314(16) -0.0067(11) 0.0026(12) 0.0019(12)
C51 0.0286(19) 0.0328(19) 0.032(2) -0.0057(14) 0.0007(15) -0.0028(16)
C52 0.0275(18) 0.0283(19) 0.038(2) -0.0097(14) 0.0008(16) -0.0031(17)
C53 0.0252(18) 0.0302(19) 0.032(2) -0.0037(14) 0.0039(15) -0.0006(16)
C54 0.0225(18) 0.0301(19) 0.040(2) -0.0041(14) -0.0017(16) -0.0066(17)
C55 0.0293(18) 0.0261(18) 0.031(2) -0.0056(14) 0.0010(15) -0.0025(16)
C56 0.0263(19) 0.029(2) 0.040(2) -0.0057(15) -0.0002(16) 0.0005(17)
O1 0.0307(13) 0.0319(14) 0.0381(16) -0.0018(10) -0.0008(11) 0.0028(12)
O2 0.0302(14) 0.0356(14) 0.0395(15) -0.0013(10) 0.0061(12) -0.0041(12)
O3 0.0345(15) 0.0348(15) 0.0441(17) 0.0033(11) 0.0022(13) 0.0049(13)
O4 0.0479(17) 0.0594(19) 0.0383(16) 0.0229(14) 0.0003(14) -0.0058(14)
O5 0.0387(15) 0.0350(14) 0.0406(15) -0.0095(11) 0.0011(12) -0.0068(12)
O6 0.0425(15) 0.0343(14) 0.0331(15) -0.0087(12) -0.0005(12) -0.0001(12)
O1W 0.0300(14) 0.0362(15) 0.0379(15) -0.0015(11) 0.0013(12) -0.0033(12)
O2W 0.0554(18) 0.0409(17) 0.0435(17) -0.0172(14) 0.0046(14) -0.0040(14)
O3W 0.0483(18) 0.0360(15) 0.0522(19) 0.0020(13) -0.0064(14) -0.0056(14)

loop_
_atom_type_symbol
_atom_type_description
_atom_type_scat_dispersion_real
_atom_type_scat_dispersion_imag
_atom_type_scat_source
C C 0.0030 0.0020 'International Tables Vol C Tables 4.2.6.8 and 6.1.1.4'
H H 0.0000 0.0000 'International Tables Vol C Tables 4.2.6.8 and 6.1.1.4'
N N 0.0060 0.0030 'International Tables Vol C Tables 4.2.6.8 and 6.1.1.4'
O O 0.0110 0.0060 'International Tables Vol C Tables 4.2.6.8 and 6.1.1.4'

loop_
_geom_angle_atom_site_label_1
_geom_angle_atom_site_label_2
_geom_angle_atom_site_label_3
_geom_angle
N11 C1 N1 117.6(3)
N11 C1 N2 116.6(3)
N1 C1 N2 125.8(3)
N12 C2 N2 119.4(3)
N12 C2 N3 118.1(3)
N2 C2 N3 122.5(3)
N13 C3 N1 121.0(3)
N13 C3 N3 118.1(3)
N1 C3 N3 120.9(3)
C3 N1 C1 116.5(3)
C2 N2 C1 115.0(3)
C2 N3 C3 119.2(3)
C2 N3 H3 120.4
C3 N3 H3 120.4
C1 N11 H11A 120.0
C1 N11 H11B 120.0
H11A N11 H11B 120.0
C2 N12 H12A 120.0
C2 N12 H12B 120.0
H12A N12 H12B 120.0
C3 N13 H13A 120.0
C3 N13 H13B 120.0
H13A N13 H13B 120.0
N31 C21 N22 118.1(3)
N31 C21 N21 116.6(3)
N22 C21 N21 125.2(3)
N32 C22 N22 121.2(3)
N32 C22 N23 117.8(3)
N22 C22 N23 121.0(3)
N21 C23 N33 118.9(3)
N21 C23 N23 122.2(3)
N33 C23 N23 119.0(3)
C23 N21 C21 115.6(3)
C22 N22 C21 116.5(3)
C23 N23 C22 119.4(3)
C23 N23 H23 120.3
C22 N23 H23 120.3
C21 N31 H31A 120.0
C21 N31 H31B 120.0
H31A N31 H31B 120.0
C22 N32 H32A 120.0
C22 N32 H32B 120.0
H32A N32 H32B 120.0
C23 N33 H33A 120.0
C23 N33 H33B 120.0
H33A N33 H33B 120.0
C51 N50 C55 112.0(3)
C51 N50 C53 115.8(3)
C55 N50 C53 112.2(3)
C51 N50 H50 105.2
C55 N50 H50 105.2
C53 N50 H50 105.2
N50 C51 C52 111.3(3)
N50 C51 H51A 109.4
C52 C51 H51A 109.4
N50 C51 H51B 109.4
C52 C51 H51B 109.4
H51A C51 H51B 108.0
O1 C52 O2 126.5(3)
O1 C52 C51 118.3(3)
O2 C52 C51 115.1(3)
N50 C53 C54 113.7(3)
N50 C53 H53A 108.8
C54 C53 H53A 108.8
N50 C53 H53B 108.8
C54 C53 H53B 108.8
H53A C53 H53B 107.7
O3 C54 O4 125.1(3)
O3 C54 C53 118.9(3)
O4 C54 C53 115.9(3)
N50 C55 C56 111.5(3)
N50 C55 H55A 109.3
C56 C55 H55A 109.3
N50 C55 H55B 109.3
C56 C55 H55B 109.3
H55A C55 H55B 108.0
O6 C56 O5 126.9(4)
O6 C56 C55 117.4(3)
O5 C56 C55 115.6(3)
H1AW O1W H1BW 100(4)
H2AW O2W H2BW 113(4)
H3AW O3W H3BW 105(4)

loop_
_geom_bond_atom_site_label_1
_geom_bond_atom_site_label_2
_geom_bond_distance
C1 N11 1.324(5)
C1 N1 1.350(4)
C1 N2 1.362(4)
C2 N12 1.329(4)
C2 N2 1.334(5)
C2 N3 1.353(4)
C3 N13 1.312(4)
C3 N1 1.330(5)
C3 N3 1.373(4)
N3 H3 0.8800
N11 H11A 0.8800
N11 H11B 0.8800
N12 H12A 0.8800
N12 H12B 0.8800
N13 H13A 0.8800
N13 H13B 0.8800
C21 N31 1.317(5)
C21 N22 1.353(4)
C21 N21 1.368(4)
C22 N32 1.315(4)
C22 N22 1.329(5)
C22 N23 1.375(4)
C23 N21 1.328(5)
C23 N33 1.333(4)
C23 N23 1.355(4)
N23 H23 0.8800
N31 H31A 0.8800
N31 H31B 0.8800
N32 H32A 0.8800
N32 H32B 0.8800
N33 H33A 0.8800
N33 H33B 0.8800
N50 C51 1.482(4)
N50 C55 1.496(4)
N50 C53 1.504(5)
N50 H50 0.9300
C51 C52 1.520(5)
C51 H51A 0.9900
C51 H51B 0.9900
C52 O1 1.247(5)
C52 O2 1.267(4)
C53 C54 1.525(5)
C53 H53A 0.9900
C53 H53B 0.9900
C54 O3 1.246(5)
C54 O4 1.256(4)
C55 C56 1.528(5)
C55 H55A 0.9900
C55 H55B 0.9900
C56 O6 1.247(4)
C56 O5 1.253(4)
O1W H1AW 0.84(2)
O1W H1BW 0.84(2)
O2W H2AW 0.83(2)
O2W H2BW 0.81(2)
O3W H3AW 0.84(2)
O3W H3BW 0.83(2)

loop_
_geom_hbond_atom_site_label_D
_geom_hbond_atom_site_label_H
_geom_hbond_atom_site_label_A
_geom_hbond_site_symmetry_A
_geom_hbond_distance_DH
_geom_hbond_distance_HA
_geom_hbond_distance_DA
_geom_hbond_angle_DHA
N3 H3 O5 . 0.88 2.60 3.296(4) 136.3
N3 H3 O6 . 0.88 1.82 2.684(4) 165.7
N11 H11A O3 1_554 0.88 2.18 3.042(4) 165.5
N11 H11B O1W 1_654 0.88 2.13 2.989(4) 164.1
N12 H12A N21 . 0.88 2.04 2.915(4) 173.9
N12 H12B O2 2_666 0.88 2.25 2.904(4) 130.7
N12 H12B O6 . 0.88 2.58 3.260(4) 134.6
N13 H13A N22 1_545 0.88 2.13 3.012(4) 176.3
N13 H13B O5 . 0.88 2.03 2.870(4) 159.2
N23 H23 O2W 2_765 0.88 1.94 2.793(4) 164.2
N31 H31A O3W 2_766 0.88 2.06 2.870(4) 153.2
N31 H31B O2 2_666 0.88 2.22 3.048(4) 156.9
N32 H32A N1 1_565 0.88 2.06 2.933(4) 173.3
N32 H32B O3 1_564 0.88 2.11 2.817(4) 137.4
N33 H33A N2 . 0.88 2.09 2.973(4) 176.9
N33 H33B O1W 1_654 0.88 2.19 2.850(4) 131.7
N50 H50 O1 2_666 0.93 2.28 2.969(4) 130.1
C55 H55A O4 1_455 0.99 2.55 3.470(5) 154.0
O1W H1AW O1 2_566 0.84(2) 2.02(2) 2.856(4) 172(4)
O1W H1BW O2 . 0.84(2) 1.98(3) 2.775(3) 157(4)
O2W H2AW O3 2_756 0.83(2) 2.57(3) 3.265(4) 143(4)
O2W H2AW O4 2_756 0.83(2) 2.38(3) 3.168(4) 159(4)
O2W H2BW O4 . 0.81(2) 2.082(17) 2.812(4) 150(4)
O3W H3AW O4 . 0.84(2) 1.95(3) 2.768(4) 163(5)
O3W H3BW O5 2_756 0.83(2) 1.96(3) 2.773(4) 165(5)
